data_7129228
loop_
_publ_author_name
'Harnedy, James'
'Hareram, Mishra Deepak'
'Tizzard, Graham J.'
'Coles, Simon J.'
'Morrill, Louis C.'

_publ_section_title
;
 Electrochemical oxidative Z-selective C(sp2)--H chlorination of
 acrylamides
;
_journal_name_full 'Chemical Communications'
_journal_paper_doi 10.1039/D1CC05824J
_journal_year 2021
_chemical_formula_moiety 'C17 H16 Cl N O3 S'
_chemical_formula_sum 'C17 H16 Cl N O3 S'
_chemical_formula_weight 349.82
_space_group_crystal_system triclinic
_space_group_IT_number 2
_space_group_name_Hall '-P 1'
_space_group_name_H-M_alt 'P -1'
_atom_sites_solution_hydrogens geom
_atom_sites_solution_primary dual
_audit_creation_date 2021-03-30
_audit_creation_method
;
Olex2 1.3
(compiled 2020.11.12 svn.r5f609507 for OlexSys, GUI svn.r6272)
;
_audit_update_record
;
2021-08-20 deposited with the CCDC.	2021-11-04 downloaded from the CCDC.
;
_cell_angle_alpha 80.648(3)
_cell_angle_beta 88.789(3)
_cell_angle_gamma 84.471(4)
_cell_formula_units_Z 2
_cell_length_a 8.7344(4)
_cell_length_b 8.9409(4)
_cell_length_c 10.7084(3)
_cell_measurement_reflns_used 10857
_cell_measurement_temperature 100(2)
_cell_measurement_theta_max 32.5040
_cell_measurement_theta_min 1.9140
_cell_volume 821.29(6)
_computing_cell_refinement 'CrysAlisPro 1.171.41.103a (Rigaku OD, 2021)'
_computing_data_collection 'CrysAlisPro 1.171.41.103a (Rigaku OD, 2021)'
_computing_data_reduction 'CrysAlisPro 1.171.41.103a (Rigaku OD, 2021)'
_computing_molecular_graphics 'Olex2 1.3 (Dolomanov et al., 2009)'
_computing_publication_material 'Olex2 1.3 (Dolomanov et al., 2009)'
_computing_structure_refinement 'SHELXL 2018/3 (Sheldrick, 2015)'
_computing_structure_solution 'SHELXT 2018/2 (Sheldrick, 2018)'
_diffrn_ambient_temperature 100(2)
_diffrn_detector 'Hybrid Pixel Array Detector'
_diffrn_detector_area_resol_mean 10
_diffrn_detector_dtime 0.000
_diffrn_detector_type 'Rigaku, HyPix 6000'
_diffrn_measured_fraction_theta_full 1.000
_diffrn_measured_fraction_theta_max 0.860
_diffrn_measurement_details
;
List of Runs (angles in degrees, time in seconds):

  # Type    Start    End  Width  t~exp~   \w     \q     \k     \f   Frames
#--------------------------------------------------------------------------
  1  \w    -99.00  22.00   0.50   25.00    --   -9.90 -60.00  30.00  242
  2  \w    -99.00  21.00   0.50   25.00    --   -9.90 -57.00 150.00  240
  3  \w    -99.00  21.00   0.50   25.00    --   -9.90 -57.00-120.00  240
  4  \w    -99.00  80.00   0.50   25.00    --   -9.90   0.00   0.00  358
  5  \w    -42.00  80.00   0.50   25.00    --   -9.90  60.00   0.00  244
  6  \w    -42.00  80.00   0.50   25.00    --   -9.90  60.00-150.00  244
  7  \w    -41.00 -10.00   0.50   25.00    --   -9.90  57.00  90.00   62
  8  \w    -41.00  80.00   0.50   25.00    --   -9.90  57.00 120.00  242
;
_diffrn_measurement_device 'four-circle diffractometer'
_diffrn_measurement_device_details 'Rigaku, AFC12 \k goniometer'
_diffrn_measurement_device_type
'Rigaku FRE+ equipped with VHF Varimax confocal mirrors and an AFC12 goniometer and HyPix 6000 detector'
_diffrn_measurement_method 'profile data from \w-scans'
_diffrn_measurement_specimen_support 'MiTeGen MicroLoop'
_diffrn_orient_matrix_type 'CrysAlisPro convention (1999,Acta A55,543-557)'
_diffrn_orient_matrix_UB_11 0.0805959000
_diffrn_orient_matrix_UB_12 0.0001047000
_diffrn_orient_matrix_UB_13 -0.0095695000
_diffrn_orient_matrix_UB_21 -0.0099639000
_diffrn_orient_matrix_UB_22 -0.0005095000
_diffrn_orient_matrix_UB_23 -0.0654901000
_diffrn_orient_matrix_UB_31 -0.0078517000
_diffrn_orient_matrix_UB_32 0.0807584000
_diffrn_orient_matrix_UB_33 -0.0112260000
_diffrn_radiation_collimation 'Varimax focusing mirrors'
_diffrn_radiation_monochromator 'Confocal mirrors, VHF Varimax'
_diffrn_radiation_probe x-ray
_diffrn_radiation_type 'Mo K\a'
_diffrn_radiation_wavelength 0.71075
_diffrn_radiation_xray_symbol K-L~3~
_diffrn_reflns_av_R_equivalents 0.0763
_diffrn_reflns_av_unetI/netI 0.0475
_diffrn_reflns_Laue_measured_fraction_full 1.000
_diffrn_reflns_Laue_measured_fraction_max 0.860
_diffrn_reflns_limit_h_max 13
_diffrn_reflns_limit_h_min -12
_diffrn_reflns_limit_k_max 12
_diffrn_reflns_limit_k_min -13
_diffrn_reflns_limit_l_max 16
_diffrn_reflns_limit_l_min -16
_diffrn_reflns_number 24406
_diffrn_reflns_point_group_measured_fraction_full 1.000
_diffrn_reflns_point_group_measured_fraction_max 0.860
_diffrn_reflns_theta_full 25.242
_diffrn_reflns_theta_max 32.615
_diffrn_reflns_theta_min 1.927
_diffrn_source 'Rotating Anode'
_diffrn_source_current 55.0
_diffrn_source_power 2.475
_diffrn_source_target Mo
_diffrn_source_type 'Rigaku FRE+'
_diffrn_source_voltage 45.0
_exptl_absorpt_coefficient_mu 0.373
_exptl_absorpt_correction_T_max 1.00000
_exptl_absorpt_correction_T_min 0.68028
_exptl_absorpt_correction_type multi-scan
_exptl_absorpt_process_details
;
CrysAlisPro 1.171.41.103a (Rigaku Oxford Diffraction, 2021)
Empirical absorption correction using spherical harmonics,
implemented in SCALE3 ABSPACK scaling algorithm.
;
_exptl_crystal_colour colourless
_exptl_crystal_colour_primary colourless
_exptl_crystal_density_diffrn 1.415
_exptl_crystal_description 'block (cut fragment)'
_exptl_crystal_F_000 364
_exptl_crystal_recrystallization_method 'The material was as supplied'
_exptl_crystal_size_max 0.25
_exptl_crystal_size_mid 0.22
_exptl_crystal_size_min 0.18
_refine_diff_density_max 0.685
_refine_diff_density_min -0.598
_refine_diff_density_rms 0.082
_refine_ls_extinction_method none
_refine_ls_goodness_of_fit_ref 1.036
_refine_ls_hydrogen_treatment constr
_refine_ls_matrix_type full
_refine_ls_number_parameters 210
_refine_ls_number_reflns 5152
_refine_ls_number_restraints 0
_refine_ls_restrained_S_all 1.036
_refine_ls_R_factor_all 0.0687
_refine_ls_R_factor_gt 0.0522
_refine_ls_shift/su_max 0.000
_refine_ls_shift/su_mean 0.000
_refine_ls_structure_factor_coef Fsqd
_refine_ls_weighting_details 'w=1/[\s^2^(Fo^2^)+(0.0746P)^2^+0.3199P] where P=(Fo^2^+2Fc^2^)/3'
_refine_ls_weighting_scheme calc
_refine_ls_wR_factor_gt 0.1333
_refine_ls_wR_factor_ref 0.1443
_reflns_Friedel_coverage 0.000
_reflns_number_gt 4065
_reflns_number_total 5152
_reflns_threshold_expression 'I > 2\s(I)'
_cod_data_source_file d1cc05824j2.cif
_cod_data_source_block 2021ncs0078z
_cod_database_code 7129228
_shelx_shelxl_version_number 2018/3
_chemical_oxdiff_formula 'C17 H16 Cl N O3 S'
_chemical_oxdiff_usercomment JRH80Product
_shelx_space_group_comment
;
The symmetry employed for this shelxl refinement is uniquely defined
by the following loop, which should always be used as a source of
symmetry information in preference to the above space-group names.
They are only intended as comments.
;
_shelx_estimated_absorpt_t_max 0.936
_shelx_estimated_absorpt_t_min 0.912
_reflns_odcompleteness_completeness 99.98
_reflns_odcompleteness_iscentric 1
_reflns_odcompleteness_theta 28.64
_olex2_refinement_description
;
1. Fixed Uiso
 At 1.2 times of:
  All C(H) groups
 At 1.5 times of:
  All C(H,H,H) groups
2.a Aromatic/amide H refined with riding coordinates:
 C3(H3), C5(H5), C6(H6), C7(H7), C8(H8), C9(H9), C12(H12), C13(H13), C15(H15),
 C16(H16)
2.b Idealised Me refined as rotating group:
 C10(H10A,H10B,H10C), C17(H17A,H17B,H17C)
;
_olex2_date_sample_data_collection 2021-03-24
_olex2_date_sample_submission 2021-02-24
_olex2_diffrn_ambient_temperature_device 'Oxford Cryosystems'
_olex2_exptl_crystal_mounting_method 'The crystal was mounted on a MITIGEN holder in perfluoroether oil'
_olex2_submission_original_sample_id JRH80Product
_olex2_submission_special_instructions 'No special instructions were received'
_oxdiff_exptl_absorpt_empirical_details
;
Empirical correction (ABSPACK) includes:
- Absorption correction using spherical harmonics
- Frame scaling
- Detector area scaling
;
_oxdiff_exptl_absorpt_empirical_full_max 4.304
_oxdiff_exptl_absorpt_empirical_full_min 0.251

loop_
_space_group_symop_operation_xyz
'x, y, z'
'-x, -y, -z'

loop_
_atom_site_label
_atom_site_type_symbol
_atom_site_fract_x
_atom_site_fract_y
_atom_site_fract_z
_atom_site_U_iso_or_equiv
_atom_site_adp_type
_atom_site_occupancy
_atom_site_site_symmetry_order
_atom_site_calc_flag
_atom_site_refinement_flags_posn
_atom_site_refinement_flags_adp
_atom_site_refinement_flags_occupancy
_atom_site_disorder_assembly
_atom_site_disorder_group
Cl1 Cl 0.33464(6) 0.40082(6) 0.73427(5) 0.03583(14) Uani 1 1 d . . . . .
S1 S 0.19912(5) 0.93784(5) 0.66169(4) 0.02246(12) Uani 1 1 d . . . . .
O1 O 0.40953(14) 0.76069(14) 0.52421(11) 0.0227(2) Uani 1 1 d . . . . .
O2 O 0.21374(16) 1.04547(14) 0.54917(12) 0.0294(3) Uani 1 1 d . . . . .
O3 O 0.07338(16) 0.96154(16) 0.74638(13) 0.0316(3) Uani 1 1 d . . . . .
N1 N 0.17611(16) 0.76592(16) 0.62132(13) 0.0215(3) Uani 1 1 d . . . . .
C1 C 0.29131(19) 0.70164(18) 0.55104(15) 0.0199(3) Uani 1 1 d . . . . .
C2 C 0.26542(18) 0.55555(19) 0.50406(16) 0.0218(3) Uani 1 1 d . . . . .
C3 C 0.2884(2) 0.4208(2) 0.57631(18) 0.0270(4) Uani 1 1 d . . . . .
H3 H 0.279197 0.331955 0.539982 0.032 Uiso 1 1 calc R U . . .
C4 C 0.22729(19) 0.57368(19) 0.36832(16) 0.0218(3) Uani 1 1 d . . . . .
C5 C 0.2916(2) 0.4720(2) 0.29124(18) 0.0276(4) Uani 1 1 d . . . . .
H5 H 0.363688 0.389815 0.325267 0.033 Uiso 1 1 calc R U . . .
C6 C 0.2501(2) 0.4911(2) 0.16481(19) 0.0321(4) Uani 1 1 d . . . . .
H6 H 0.294626 0.422108 0.112489 0.039 Uiso 1 1 calc R U . . .
C7 C 0.1445(2) 0.6097(2) 0.11432(18) 0.0320(4) Uani 1 1 d . . . . .
H7 H 0.114846 0.620601 0.028221 0.038 Uiso 1 1 calc R U . . .
C8 C 0.0820(2) 0.7126(2) 0.18964(17) 0.0290(4) Uani 1 1 d . . . . .
H8 H 0.010729 0.795080 0.154826 0.035 Uiso 1 1 calc R U . . .
C9 C 0.1235(2) 0.69515(19) 0.31582(17) 0.0247(3) Uani 1 1 d . . . . .
H9 H 0.080997 0.766379 0.366962 0.030 Uiso 1 1 calc R U . . .
C10 C 0.0307(2) 0.6994(2) 0.65785(19) 0.0282(4) Uani 1 1 d . . . . .
H10A H 0.024883 0.673972 0.750257 0.042 Uiso 1 1 calc R U . . .
H10B H 0.026551 0.606924 0.620416 0.042 Uiso 1 1 calc R U . . .
H10C H -0.056038 0.773161 0.627208 0.042 Uiso 1 1 calc R U . . .
C11 C 0.3709(2) 0.91346(19) 0.74756(15) 0.0219(3) Uani 1 1 d . . . . .
C12 C 0.4997(2) 0.9778(2) 0.69422(16) 0.0252(3) Uani 1 1 d . . . . .
H12 H 0.497541 1.030927 0.609796 0.030 Uiso 1 1 calc R U . . .
C13 C 0.6321(2) 0.9635(2) 0.76610(16) 0.0273(4) Uani 1 1 d . . . . .
H13 H 0.721224 1.006957 0.730189 0.033 Uiso 1 1 calc R U . . .
C14 C 0.6363(2) 0.8864(2) 0.89014(16) 0.0265(4) Uani 1 1 d . . . . .
C15 C 0.5052(2) 0.8232(2) 0.94099(17) 0.0299(4) Uani 1 1 d . . . . .
H15 H 0.506849 0.770419 1.025521 0.036 Uiso 1 1 calc R U . . .
C16 C 0.3716(2) 0.8356(2) 0.87059(16) 0.0276(4) Uani 1 1 d . . . . .
H16 H 0.282461 0.791616 0.905987 0.033 Uiso 1 1 calc R U . . .
C17 C 0.7815(2) 0.8704(3) 0.96631(19) 0.0353(4) Uani 1 1 d . . . . .
H17A H 0.841178 0.773921 0.957752 0.053 Uiso 1 1 calc R U . . .
H17B H 0.755191 0.871557 1.055577 0.053 Uiso 1 1 calc R U . . .
H17C H 0.842787 0.955149 0.935197 0.053 Uiso 1 1 calc R U . . .

loop_
_atom_site_aniso_label
_atom_site_aniso_U_11
_atom_site_aniso_U_22
_atom_site_aniso_U_33
_atom_site_aniso_U_23
_atom_site_aniso_U_13
_atom_site_aniso_U_12
Cl1 0.0359(3) 0.0334(3) 0.0339(2) 0.00981(19) -0.01044(19) -0.00515(19)
S1 0.0240(2) 0.0193(2) 0.0236(2) -0.00228(15) -0.00330(15) -0.00088(15)
O1 0.0236(6) 0.0233(6) 0.0222(5) -0.0033(5) -0.0008(4) -0.0070(5)
O2 0.0376(7) 0.0200(6) 0.0290(6) 0.0018(5) -0.0092(5) -0.0030(5)
O3 0.0261(6) 0.0335(7) 0.0356(7) -0.0101(6) 0.0012(5) 0.0024(5)
N1 0.0211(7) 0.0185(6) 0.0252(7) -0.0028(5) -0.0014(5) -0.0038(5)
C1 0.0212(7) 0.0180(7) 0.0198(7) 0.0001(6) -0.0051(5) -0.0018(6)
C2 0.0171(7) 0.0200(7) 0.0284(8) -0.0029(6) -0.0031(6) -0.0027(6)
C3 0.0230(8) 0.0225(8) 0.0345(9) -0.0009(7) -0.0051(7) -0.0028(6)
C4 0.0197(7) 0.0188(7) 0.0276(8) -0.0038(6) -0.0025(6) -0.0054(6)
C5 0.0218(8) 0.0247(8) 0.0377(9) -0.0080(7) 0.0007(7) -0.0039(7)
C6 0.0320(9) 0.0338(10) 0.0344(9) -0.0143(8) 0.0075(7) -0.0098(8)
C7 0.0373(10) 0.0357(10) 0.0256(8) -0.0070(7) -0.0006(7) -0.0140(8)
C8 0.0359(10) 0.0237(8) 0.0282(8) -0.0031(7) -0.0089(7) -0.0060(7)
C9 0.0283(8) 0.0190(7) 0.0275(8) -0.0057(6) -0.0065(6) -0.0010(6)
C10 0.0203(8) 0.0274(9) 0.0361(9) -0.0017(7) 0.0008(7) -0.0053(7)
C11 0.0261(8) 0.0212(7) 0.0190(7) -0.0041(6) -0.0019(6) -0.0036(6)
C12 0.0314(9) 0.0256(8) 0.0196(7) -0.0028(6) -0.0016(6) -0.0085(7)
C13 0.0288(9) 0.0317(9) 0.0239(8) -0.0067(7) -0.0005(6) -0.0120(7)
C14 0.0303(9) 0.0296(9) 0.0214(7) -0.0091(7) -0.0043(6) -0.0024(7)
C15 0.0321(9) 0.0375(10) 0.0188(7) -0.0009(7) -0.0016(6) -0.0027(8)
C16 0.0263(8) 0.0337(9) 0.0216(7) 0.0006(7) 0.0012(6) -0.0049(7)
C17 0.0327(10) 0.0474(12) 0.0282(9) -0.0115(8) -0.0083(7) -0.0044(9)

loop_
_atom_type_symbol
_atom_type_description
_atom_type_scat_dispersion_real
_atom_type_scat_dispersion_imag
_atom_type_scat_source
C C 0.0033 0.0016 'International Tables Vol C Tables 4.2.6.8 and 6.1.1.4'
H H 0.0000 0.0000 'International Tables Vol C Tables 4.2.6.8 and 6.1.1.4'
Cl Cl 0.1484 0.1585 'International Tables Vol C Tables 4.2.6.8 and 6.1.1.4'
N N 0.0061 0.0033 'International Tables Vol C Tables 4.2.6.8 and 6.1.1.4'
O O 0.0106 0.0060 'International Tables Vol C Tables 4.2.6.8 and 6.1.1.4'
S S 0.1246 0.1234 'International Tables Vol C Tables 4.2.6.8 and 6.1.1.4'

loop_
_geom_angle_atom_site_label_1
_geom_angle_atom_site_label_2
_geom_angle_atom_site_label_3
_geom_angle
_geom_angle_site_symmetry_1
_geom_angle_site_symmetry_3
_geom_angle_publ_flag
O2 S1 O3 119.25(9) . . ?
O2 S1 N1 108.94(8) . . ?
O2 S1 C11 109.59(8) . . ?
O3 S1 N1 103.69(8) . . ?
O3 S1 C11 108.58(8) . . ?
N1 S1 C11 105.90(8) . . ?
C1 N1 S1 117.81(11) . . ?
C1 N1 C10 124.56(14) . . ?
C10 N1 S1 117.55(12) . . ?
O1 C1 N1 121.93(15) . . ?
O1 C1 C2 119.83(15) . . ?
N1 C1 C2 118.23(14) . . ?
C3 C2 C1 122.32(15) . . ?
C3 C2 C4 122.57(16) . . ?
C4 C2 C1 114.85(14) . . ?
Cl1 C3 H3 118.9 . . ?
C2 C3 Cl1 122.20(15) . . ?
C2 C3 H3 118.9 . . ?
C5 C4 C2 121.72(15) . . ?
C5 C4 C9 119.08(16) . . ?
C9 C4 C2 119.19(15) . . ?
C4 C5 H5 120.0 . . ?
C6 C5 C4 119.92(17) . . ?
C6 C5 H5 120.0 . . ?
C5 C6 H6 119.7 . . ?
C7 C6 C5 120.60(17) . . ?
C7 C6 H6 119.7 . . ?
C6 C7 H7 120.1 . . ?
C6 C7 C8 119.84(17) . . ?
C8 C7 H7 120.1 . . ?
C7 C8 H8 120.0 . . ?
C7 C8 C9 120.01(18) . . ?
C9 C8 H8 120.0 . . ?
C4 C9 H9 119.7 . . ?
C8 C9 C4 120.52(16) . . ?
C8 C9 H9 119.7 . . ?
N1 C10 H10A 109.5 . . ?
N1 C10 H10B 109.5 . . ?
N1 C10 H10C 109.5 . . ?
H10A C10 H10B 109.5 . . ?
H10A C10 H10C 109.5 . . ?
H10B C10 H10C 109.5 . . ?
C12 C11 S1 119.84(13) . . ?
C12 C11 C16 121.52(16) . . ?
C16 C11 S1 118.56(13) . . ?
C11 C12 H12 120.6 . . ?
C11 C12 C13 118.85(16) . . ?
C13 C12 H12 120.6 . . ?
C12 C13 H13 119.5 . . ?
C12 C13 C14 121.05(17) . . ?
C14 C13 H13 119.5 . . ?
C13 C14 C17 120.35(17) . . ?
C15 C14 C13 118.72(16) . . ?
C15 C14 C17 120.92(17) . . ?
C14 C15 H15 119.4 . . ?
C16 C15 C14 121.21(16) . . ?
C16 C15 H15 119.4 . . ?
C11 C16 C15 118.65(17) . . ?
C11 C16 H16 120.7 . . ?
C15 C16 H16 120.7 . . ?
C14 C17 H17A 109.5 . . ?
C14 C17 H17B 109.5 . . ?
C14 C17 H17C 109.5 . . ?
H17A C17 H17B 109.5 . . ?
H17A C17 H17C 109.5 . . ?
H17B C17 H17C 109.5 . . ?

loop_
_geom_bond_atom_site_label_1
_geom_bond_atom_site_label_2
_geom_bond_distance
_geom_bond_site_symmetry_2
_geom_bond_publ_flag
Cl1 C3 1.7241(19) . ?
S1 O2 1.4263(13) . ?
S1 O3 1.4314(14) . ?
S1 N1 1.6939(14) . ?
S1 C11 1.7537(17) . ?
O1 C1 1.213(2) . ?
N1 C1 1.381(2) . ?
N1 C10 1.472(2) . ?
C1 C2 1.512(2) . ?
C2 C3 1.322(2) . ?
C2 C4 1.478(2) . ?
C3 H3 0.9500 . ?
C4 C5 1.396(2) . ?
C4 C9 1.397(2) . ?
C5 H5 0.9500 . ?
C5 C6 1.388(3) . ?
C6 H6 0.9500 . ?
C6 C7 1.384(3) . ?
C7 H7 0.9500 . ?
C7 C8 1.386(3) . ?
C8 H8 0.9500 . ?
C8 C9 1.387(2) . ?
C9 H9 0.9500 . ?
C10 H10A 0.9800 . ?
C10 H10B 0.9800 . ?
C10 H10C 0.9800 . ?
C11 C12 1.383(2) . ?
C11 C16 1.386(2) . ?
C12 H12 0.9500 . ?
C12 C13 1.386(2) . ?
C13 H13 0.9500 . ?
C13 C14 1.393(2) . ?
C14 C15 1.388(3) . ?
C14 C17 1.505(3) . ?
C15 H15 0.9500 . ?
C15 C16 1.388(3) . ?
C16 H16 0.9500 . ?
C17 H17A 0.9800 . ?
C17 H17B 0.9800 . ?
C17 H17C 0.9800 . ?

loop_
_geom_torsion_atom_site_label_1
_geom_torsion_atom_site_label_2
_geom_torsion_atom_site_label_3
_geom_torsion_atom_site_label_4
_geom_torsion
_geom_torsion_site_symmetry_1
_geom_torsion_site_symmetry_2
_geom_torsion_site_symmetry_3
_geom_torsion_site_symmetry_4
_geom_torsion_publ_flag
S1 N1 C1 O1 4.0(2) . . . . ?
S1 N1 C1 C2 -174.36(11) . . . . ?
S1 C11 C12 C13 176.83(14) . . . . ?
S1 C11 C16 C15 -176.62(15) . . . . ?
O1 C1 C2 C3 99.6(2) . . . . ?
O1 C1 C2 C4 -74.75(19) . . . . ?
O2 S1 N1 C1 59.59(14) . . . . ?
O2 S1 N1 C10 -117.18(13) . . . . ?
O2 S1 C11 C12 -8.64(17) . . . . ?
O2 S1 C11 C16 168.25(14) . . . . ?
O3 S1 N1 C1 -172.43(12) . . . . ?
O3 S1 N1 C10 10.79(14) . . . . ?
O3 S1 C11 C12 -140.46(14) . . . . ?
O3 S1 C11 C16 36.43(17) . . . . ?
N1 S1 C11 C12 108.73(15) . . . . ?
N1 S1 C11 C16 -74.38(15) . . . . ?
N1 C1 C2 C3 -82.0(2) . . . . ?
N1 C1 C2 C4 103.64(17) . . . . ?
C1 C2 C3 Cl1 5.5(3) . . . . ?
C1 C2 C4 C5 137.75(16) . . . . ?
C1 C2 C4 C9 -42.6(2) . . . . ?
C2 C4 C5 C6 178.55(16) . . . . ?
C2 C4 C9 C8 -178.10(16) . . . . ?
C3 C2 C4 C5 -36.6(3) . . . . ?
C3 C2 C4 C9 143.02(18) . . . . ?
C4 C2 C3 Cl1 179.38(13) . . . . ?
C4 C5 C6 C7 -0.4(3) . . . . ?
C5 C4 C9 C8 1.5(3) . . . . ?
C5 C6 C7 C8 1.5(3) . . . . ?
C6 C7 C8 C9 -1.0(3) . . . . ?
C7 C8 C9 C4 -0.5(3) . . . . ?
C9 C4 C5 C6 -1.1(3) . . . . ?
C10 N1 C1 O1 -179.48(15) . . . . ?
C10 N1 C1 C2 2.2(2) . . . . ?
C11 S1 N1 C1 -58.21(14) . . . . ?
C11 S1 N1 C10 125.02(13) . . . . ?
C11 C12 C13 C14 -0.3(3) . . . . ?
C12 C11 C16 C15 0.2(3) . . . . ?
C12 C13 C14 C15 0.2(3) . . . . ?
C12 C13 C14 C17 179.27(17) . . . . ?
C13 C14 C15 C16 0.0(3) . . . . ?
C14 C15 C16 C11 -0.3(3) . . . . ?
C16 C11 C12 C13 0.0(3) . . . . ?
C17 C14 C15 C16 -179.01(18) . . . . ?
